data_7709963
loop_
_publ_author_name
'Tulewicz, Adam'
'Szejko, Vadim'
'Justyniak, Iwona'
'Wolska, Ma\/lgorzata'
'Lewinski, Janusz'

_publ_section_title
;
 Exploring the reactivity of homoleptic organozincs towards SO2: Synthesis
 and structure of a homologous series of organozinc sulfinates
;
_journal_name_full 'Dalton Transactions'
_journal_paper_doi 10.1039/D2DT00577H
_journal_year 2022
_chemical_formula_sum 'C32 H72 O8 S4 Zn4'
_chemical_formula_weight 974.61
_space_group_crystal_system triclinic
_space_group_IT_number 2
_space_group_name_Hall '-P 1'
_space_group_name_H-M_alt 'P -1'
_atom_sites_solution_hydrogens geom
_audit_creation_method SHELXL-2018/3
_audit_update_record
;
2021-10-19 deposited with the CCDC.	2022-04-11 downloaded from the CCDC.
;
_cell_angle_alpha 86.157(3)
_cell_angle_beta 78.812(2)
_cell_angle_gamma 75.515(3)
_cell_formula_units_Z 2
_cell_length_a 11.9492(3)
_cell_length_b 12.8183(7)
_cell_length_c 16.1223(5)
_cell_measurement_reflns_used 5999
_cell_measurement_temperature 100(2)
_cell_measurement_theta_max 29.9660
_cell_measurement_theta_min 2.8490
_cell_volume 2345.05(16)
_computing_cell_refinement 'CrysAlisPro 1.171.40.45a (Rigaku OD, 2019)'
_computing_data_collection 'CrysAlisPro 1.171.40.45a (Rigaku OD, 2019)'
_computing_data_reduction 'CrysAlisPro 1.171.40.45a (Rigaku OD, 2019)'
_computing_structure_refinement 'SHELXL-2018/3 (Sheldrick, 2018)'
_diffrn_ambient_temperature 100(2)
_diffrn_detector 'CCD plate'
_diffrn_detector_area_resol_mean 16.2974
_diffrn_measured_fraction_theta_full 0.999
_diffrn_measured_fraction_theta_max 0.999
_diffrn_measurement_device 'four-circle diffractometer'
_diffrn_measurement_device_type 'SuperNova, Dual, Cu at home/near, Eos'
_diffrn_measurement_method '\w scans'
_diffrn_radiation_type MoK\a
_diffrn_radiation_wavelength 0.71073
_diffrn_reflns_av_R_equivalents 0.0340
_diffrn_reflns_av_unetI/netI 0.0622
_diffrn_reflns_Laue_measured_fraction_full 0.999
_diffrn_reflns_Laue_measured_fraction_max 0.999
_diffrn_reflns_limit_h_max 15
_diffrn_reflns_limit_h_min -15
_diffrn_reflns_limit_k_max 16
_diffrn_reflns_limit_k_min -16
_diffrn_reflns_limit_l_max 20
_diffrn_reflns_limit_l_min -17
_diffrn_reflns_number 18888
_diffrn_reflns_point_group_measured_fraction_full 0.999
_diffrn_reflns_point_group_measured_fraction_max 0.999
_diffrn_reflns_theta_full 25.242
_diffrn_reflns_theta_max 26.997
_diffrn_reflns_theta_min 2.390
_diffrn_source 'micro-focus sealed X-ray tube'
_diffrn_source_type 'SuperNova (Mo) X-ray Source'
_exptl_absorpt_coefficient_mu 2.238
_exptl_absorpt_correction_type multi-scan
_exptl_absorpt_process_details
;
CrysAlisPro 1.171.40.45a (Rigaku Oxford Diffraction, 2019)
Empirical absorption correction using spherical harmonics,
 implemented in SCALE3 ABSPACK scaling algorithm.
;
_exptl_crystal_colour colorless
_exptl_crystal_density_diffrn 1.380
_exptl_crystal_description plate
_exptl_crystal_F_000 1024
_exptl_crystal_size_max 0.24
_exptl_crystal_size_mid 0.17
_exptl_crystal_size_min 0.08
_exptl_transmission_factor_max 0.836
_exptl_transmission_factor_min 0.640
_refine_diff_density_max 0.795
_refine_diff_density_min -0.441
_refine_diff_density_rms 0.092
_refine_ls_extinction_method none
_refine_ls_goodness_of_fit_ref 1.019
_refine_ls_hydrogen_treatment constr
_refine_ls_matrix_type full
_refine_ls_number_parameters 458
_refine_ls_number_reflns 10221
_refine_ls_number_restraints 0
_refine_ls_restrained_S_all 1.019
_refine_ls_R_factor_all 0.0611
_refine_ls_R_factor_gt 0.0374
_refine_ls_shift/su_max 0.000
_refine_ls_shift/su_mean 0.000
_refine_ls_structure_factor_coef Fsqd
_refine_ls_weighting_details 'w=1/[\s^2^(Fo^2^)+(0.0232P)^2^] where P=(Fo^2^+2Fc^2^)/3'
_refine_ls_weighting_scheme calc
_refine_ls_wR_factor_gt 0.0646
_refine_ls_wR_factor_ref 0.0720
_reflns_Friedel_coverage 0.000
_reflns_number_gt 7731
_reflns_number_total 10221
_reflns_threshold_expression 'I > 2\s(I)'
_cod_data_source_file d2dt00577h2.cif
_cod_data_source_block shelx_CCDC1
_cod_database_code 7709963
_shelx_shelxl_version_number 2018/3
_shelx_space_group_comment
;
The symmetry employed for this shelxl refinement is uniquely defined
by the following loop, which should always be used as a source of
symmetry information in preference to the above space-group names.
They are only intended as comments.
;

loop_
_space_group_symop_operation_xyz
'x, y, z'
'-x, -y, -z'

loop_
_atom_site_label
_atom_site_type_symbol
_atom_site_fract_x
_atom_site_fract_y
_atom_site_fract_z
_atom_site_U_iso_or_equiv
_atom_site_adp_type
_atom_site_occupancy
_atom_site_site_symmetry_order
_atom_site_calc_flag
_atom_site_refinement_flags_posn
_atom_site_refinement_flags_adp
_atom_site_refinement_flags_occupancy
_atom_site_disorder_assembly
_atom_site_disorder_group
C1 C 0.6927(2) 0.0143(3) 0.26607(18) 0.0201(7) Uani 1 1 d . . . . .
C2 C 0.6948(3) -0.0974(3) 0.2385(2) 0.0324(8) Uani 1 1 d . . . . .
H2A H 0.696583 -0.096209 0.177389 0.049 Uiso 1 1 calc R U . . .
H2B H 0.624189 -0.118903 0.268376 0.049 Uiso 1 1 calc R U . . .
H2C H 0.764866 -0.149062 0.251865 0.049 Uiso 1 1 calc R U . . .
C3 C 0.8022(3) 0.0475(3) 0.2184(2) 0.0347(9) Uani 1 1 d . . . . .
H3A H 0.872593 -0.005104 0.230284 0.052 Uiso 1 1 calc R U . . .
H3B H 0.802309 0.118835 0.236855 0.052 Uiso 1 1 calc R U . . .
H3C H 0.802063 0.050234 0.157559 0.052 Uiso 1 1 calc R U . . .
C4 C 0.6969(3) 0.0101(3) 0.36043(19) 0.0341(9) Uani 1 1 d . . . . .
H4A H 0.626860 -0.010395 0.392600 0.051 Uiso 1 1 calc R U . . .
H4B H 0.698885 0.081102 0.378172 0.051 Uiso 1 1 calc R U . . .
H4C H 0.767493 -0.043268 0.371012 0.051 Uiso 1 1 calc R U . . .
C5 C 0.5844(2) 0.4775(3) 0.23017(17) 0.0168(7) Uani 1 1 d . . . . .
C6 C 0.6349(3) 0.4796(3) 0.13490(18) 0.0261(8) Uani 1 1 d . . . . .
H6A H 0.687319 0.528737 0.123520 0.039 Uiso 1 1 calc R U . . .
H6B H 0.570378 0.504451 0.103437 0.039 Uiso 1 1 calc R U . . .
H6C H 0.679122 0.406917 0.117064 0.039 Uiso 1 1 calc R U . . .
C7 C 0.6869(2) 0.4417(3) 0.27785(19) 0.0237(7) Uani 1 1 d . . . . .
H7A H 0.730563 0.368268 0.261807 0.036 Uiso 1 1 calc R U . . .
H7B H 0.656429 0.443362 0.338856 0.036 Uiso 1 1 calc R U . . .
H7C H 0.739335 0.490640 0.263443 0.036 Uiso 1 1 calc R U . . .
C8 C 0.5164(3) 0.5904(3) 0.25562(19) 0.0236(7) Uani 1 1 d . . . . .
H8A H 0.568993 0.639382 0.242911 0.035 Uiso 1 1 calc R U . . .
H8B H 0.484369 0.590977 0.316381 0.035 Uiso 1 1 calc R U . . .
H8C H 0.451883 0.614074 0.224066 0.035 Uiso 1 1 calc R U . . .
C9 C -0.0253(2) 0.2798(3) 0.43188(18) 0.0198(7) Uani 1 1 d . . . . .
C10 C -0.0085(3) 0.2534(3) 0.52281(18) 0.0361(10) Uani 1 1 d . . . . .
H10A H -0.085297 0.268010 0.560521 0.054 Uiso 1 1 calc R U . . .
H10B H 0.039501 0.298028 0.538557 0.054 Uiso 1 1 calc R U . . .
H10C H 0.031273 0.177090 0.527881 0.054 Uiso 1 1 calc R U . . .
C11 C -0.1057(3) 0.2146(3) 0.4098(2) 0.0307(9) Uani 1 1 d . . . . .
H11A H -0.071512 0.137615 0.418137 0.046 Uiso 1 1 calc R U . . .
H11B H -0.114362 0.228827 0.350598 0.046 Uiso 1 1 calc R U . . .
H11C H -0.183076 0.235381 0.446477 0.046 Uiso 1 1 calc R U . . .
C12 C -0.0848(3) 0.3987(3) 0.4249(2) 0.0348(9) Uani 1 1 d . . . . .
H12A H -0.160327 0.414609 0.464098 0.052 Uiso 1 1 calc R U . . .
H12B H -0.098025 0.416252 0.366900 0.052 Uiso 1 1 calc R U . . .
H12C H -0.034337 0.441932 0.439057 0.052 Uiso 1 1 calc R U . . .
C13 C 0.0768(2) 0.2333(3) 0.07434(17) 0.0188(7) Uani 1 1 d . . . . .
C14 C -0.0499(2) 0.2973(3) 0.10203(19) 0.0291(8) Uani 1 1 d . . . . .
H14A H -0.099681 0.279394 0.066143 0.044 Uiso 1 1 calc R U . . .
H14B H -0.053337 0.374585 0.096627 0.044 Uiso 1 1 calc R U . . .
H14C H -0.078097 0.278970 0.161088 0.044 Uiso 1 1 calc R U . . .
C15 C 0.0773(3) 0.1136(3) 0.0787(2) 0.0308(9) Uani 1 1 d . . . . .
H15A H 0.046393 0.093468 0.136740 0.046 Uiso 1 1 calc R U . . .
H15B H 0.157965 0.070654 0.061445 0.046 Uiso 1 1 calc R U . . .
H15C H 0.027923 0.100056 0.040661 0.046 Uiso 1 1 calc R U . . .
C16 C 0.1206(3) 0.2643(3) -0.01686(18) 0.0322(9) Uani 1 1 d . . . . .
H16A H 0.071149 0.247321 -0.053394 0.048 Uiso 1 1 calc R U . . .
H16B H 0.202128 0.223711 -0.034951 0.048 Uiso 1 1 calc R U . . .
H16C H 0.116843 0.341653 -0.020891 0.048 Uiso 1 1 calc R U . . .
C17 C 0.4040(2) 0.3203(3) 0.48943(17) 0.0181(7) Uani 1 1 d . . . . .
C18 C 0.5284(3) 0.2720(3) 0.5062(2) 0.0328(9) Uani 1 1 d . . . . .
H18A H 0.543587 0.312721 0.550428 0.049 Uiso 1 1 calc R U . . .
H18B H 0.585566 0.275651 0.454217 0.049 Uiso 1 1 calc R U . . .
H18C H 0.535840 0.196579 0.524848 0.049 Uiso 1 1 calc R U . . .
C19 C 0.3111(3) 0.3140(3) 0.56803(18) 0.0274(8) Uani 1 1 d . . . . .
H19A H 0.313867 0.238299 0.583593 0.041 Uiso 1 1 calc R U . . .
H19B H 0.233065 0.349770 0.556120 0.041 Uiso 1 1 calc R U . . .
H19C H 0.326719 0.349920 0.614840 0.041 Uiso 1 1 calc R U . . .
C20 C 0.3898(2) 0.4348(3) 0.45499(18) 0.0200(7) Uani 1 1 d . . . . .
H20A H 0.389990 0.482532 0.499943 0.030 Uiso 1 1 calc R U . . .
H20B H 0.315283 0.457976 0.434468 0.030 Uiso 1 1 calc R U . . .
H20C H 0.455087 0.437913 0.408273 0.030 Uiso 1 1 calc R U . . .
C21 C 0.5609(2) 0.1826(3) 0.00863(17) 0.0207(7) Uani 1 1 d . . . . .
C22 C 0.4999(3) 0.1915(3) -0.06778(17) 0.0308(8) Uani 1 1 d . . . . .
H22A H 0.476592 0.267298 -0.085328 0.046 Uiso 1 1 calc R U . . .
H22B H 0.429942 0.162540 -0.052283 0.046 Uiso 1 1 calc R U . . .
H22C H 0.554133 0.150263 -0.114553 0.046 Uiso 1 1 calc R U . . .
C23 C 0.6695(3) 0.2289(3) -0.0112(2) 0.0408(11) Uani 1 1 d . . . . .
H23A H 0.726273 0.188827 -0.057432 0.061 Uiso 1 1 calc R U . . .
H23B H 0.705488 0.222587 0.039170 0.061 Uiso 1 1 calc R U . . .
H23C H 0.646362 0.305001 -0.028081 0.061 Uiso 1 1 calc R U . . .
C24 C 0.5904(2) 0.0682(3) 0.04251(18) 0.0221(7) Uani 1 1 d . . . . .
H24A H 0.517502 0.045826 0.065094 0.033 Uiso 1 1 calc R U . . .
H24B H 0.635753 0.064172 0.087643 0.033 Uiso 1 1 calc R U . . .
H24C H 0.636915 0.020309 -0.003223 0.033 Uiso 1 1 calc R U . . .
C25 C 0.2372(2) -0.0481(3) 0.32128(17) 0.0167(7) Uani 1 1 d . . . . .
C26 C 0.3269(3) -0.1560(3) 0.31041(19) 0.0233(7) Uani 1 1 d . . . . .
H26A H 0.297211 -0.209909 0.348360 0.035 Uiso 1 1 calc R U . . .
H26B H 0.401002 -0.148809 0.324120 0.035 Uiso 1 1 calc R U . . .
H26C H 0.340367 -0.178704 0.251726 0.035 Uiso 1 1 calc R U . . .
C27 C 0.1221(3) -0.0552(3) 0.2958(2) 0.0267(8) Uani 1 1 d . . . . .
H27A H 0.137787 -0.076219 0.236510 0.040 Uiso 1 1 calc R U . . .
H27B H 0.065717 0.015194 0.302745 0.040 Uiso 1 1 calc R U . . .
H27C H 0.089295 -0.109041 0.331760 0.040 Uiso 1 1 calc R U . . .
C28 C 0.2180(3) -0.0062(3) 0.41014(17) 0.0247(8) Uani 1 1 d . . . . .
H28A H 0.191717 -0.058952 0.451225 0.037 Uiso 1 1 calc R U . . .
H28B H 0.158076 0.062158 0.415507 0.037 Uiso 1 1 calc R U . . .
H28C H 0.291928 0.005245 0.421023 0.037 Uiso 1 1 calc R U . . .
C29 C 0.1181(2) 0.5633(3) 0.19186(17) 0.0173(7) Uani 1 1 d . . . . .
C30 C -0.0142(2) 0.5787(3) 0.2225(2) 0.0287(8) Uani 1 1 d . . . . .
H30A H -0.034189 0.596424 0.282623 0.043 Uiso 1 1 calc R U . . .
H30B H -0.036662 0.512098 0.214556 0.043 Uiso 1 1 calc R U . . .
H30C H -0.056710 0.637603 0.189982 0.043 Uiso 1 1 calc R U . . .
C31 C 0.1558(3) 0.6652(3) 0.2049(2) 0.0270(8) Uani 1 1 d . . . . .
H31A H 0.114385 0.725213 0.172770 0.041 Uiso 1 1 calc R U . . .
H31B H 0.240797 0.653744 0.185155 0.041 Uiso 1 1 calc R U . . .
H31C H 0.136502 0.682217 0.265137 0.041 Uiso 1 1 calc R U . . .
C32 C 0.1567(3) 0.5267(3) 0.10064(18) 0.0242(8) Uani 1 1 d . . . . .
H32A H 0.127952 0.463070 0.094116 0.036 Uiso 1 1 calc R U . . .
H32B H 0.242737 0.508651 0.086056 0.036 Uiso 1 1 calc R U . . .
H32C H 0.124249 0.584894 0.063008 0.036 Uiso 1 1 calc R U . . .
O1 O 0.47305(15) 0.25013(17) 0.33365(11) 0.0155(5) Uani 1 1 d . . . . .
O2 O 0.26150(15) 0.29212(18) 0.39496(11) 0.0179(5) Uani 1 1 d . . . . .
O3 O 0.51710(16) 0.24796(18) 0.16562(11) 0.0158(5) Uani 1 1 d . . . . .
O4 O 0.35514(15) 0.21274(18) 0.10591(11) 0.0180(5) Uani 1 1 d . . . . .
O5 O 0.39866(16) 0.06079(18) 0.28221(11) 0.0184(5) Uani 1 1 d . . . . .
O6 O 0.19835(15) 0.14824(17) 0.25614(11) 0.0151(4) Uani 1 1 d . . . . .
O7 O 0.14475(15) 0.36249(17) 0.24758(11) 0.0141(4) Uani 1 1 d . . . . .
O8 O 0.31800(15) 0.44065(18) 0.21936(11) 0.0179(5) Uani 1 1 d . . . . .
S1 S 0.38100(6) 0.23278(7) 0.41246(4) 0.01450(16) Uani 1 1 d . . . . .
S2 S 0.45429(6) 0.26957(7) 0.08803(4) 0.01505(16) Uani 1 1 d . . . . .
S3 S 0.29857(6) 0.04418(6) 0.24401(4) 0.01386(16) Uani 1 1 d . . . . .
S4 S 0.19015(6) 0.46170(7) 0.26244(4) 0.01430(16) Uani 1 1 d . . . . .
Zn1 Zn 0.54367(3) 0.11898(3) 0.25027(2) 0.01589(8) Uani 1 1 d . . . . .
Zn2 Zn 0.47762(3) 0.37769(3) 0.24867(2) 0.01500(8) Uani 1 1 d . . . . .
Zn3 Zn 0.12867(3) 0.25595(3) 0.35296(2) 0.01415(8) Uani 1 1 d . . . . .
Zn4 Zn 0.18160(3) 0.25452(3) 0.15054(2) 0.01522(9) Uani 1 1 d . . . . .

loop_
_atom_site_aniso_label
_atom_site_aniso_U_11
_atom_site_aniso_U_22
_atom_site_aniso_U_33
_atom_site_aniso_U_23
_atom_site_aniso_U_13
_atom_site_aniso_U_12
C1 0.0155(14) 0.021(2) 0.0222(16) -0.0036(14) -0.0022(12) -0.0012(14)
C2 0.0322(18) 0.020(2) 0.039(2) -0.0036(17) -0.0065(15) 0.0055(17)
C3 0.0166(16) 0.040(3) 0.046(2) 0.0004(19) -0.0061(14) -0.0042(17)
C4 0.0312(18) 0.035(3) 0.0315(19) -0.0036(18) -0.0083(15) 0.0034(18)
C5 0.0151(14) 0.0146(19) 0.0203(15) -0.0022(13) -0.0010(11) -0.0040(13)
C6 0.0260(16) 0.029(2) 0.0231(17) -0.0020(15) 0.0019(13) -0.0115(17)
C7 0.0173(15) 0.024(2) 0.0294(17) -0.0079(15) -0.0014(12) -0.0048(15)
C8 0.0230(16) 0.019(2) 0.0281(17) -0.0046(15) -0.0002(13) -0.0053(15)
C9 0.0137(14) 0.022(2) 0.0197(16) -0.0006(14) 0.0029(11) -0.0018(14)
C10 0.0254(17) 0.054(3) 0.0198(17) -0.0052(18) 0.0090(13) -0.0029(19)
C11 0.0190(16) 0.035(3) 0.0358(19) 0.0033(18) 0.0018(13) -0.0085(17)
C12 0.0232(17) 0.030(3) 0.040(2) -0.0028(18) 0.0124(14) 0.0010(17)
C13 0.0152(14) 0.024(2) 0.0157(15) -0.0035(14) -0.0027(11) -0.0006(14)
C14 0.0171(15) 0.038(3) 0.0292(18) -0.0011(17) -0.0064(13) -0.0004(16)
C15 0.0254(17) 0.038(3) 0.0340(19) -0.0055(18) -0.0137(14) -0.0083(18)
C16 0.0343(18) 0.050(3) 0.0156(16) -0.0030(17) -0.0055(13) -0.0143(19)
C17 0.0170(14) 0.022(2) 0.0148(14) -0.0038(14) -0.0041(11) -0.0026(14)
C18 0.0287(17) 0.036(3) 0.0331(19) -0.0143(18) -0.0172(15) 0.0053(18)
C19 0.0379(18) 0.028(2) 0.0151(16) -0.0036(15) 0.0013(13) -0.0091(17)
C20 0.0218(15) 0.020(2) 0.0183(15) -0.0068(14) 0.0009(12) -0.0068(15)
C21 0.0207(15) 0.023(2) 0.0159(15) -0.0063(14) 0.0076(12) -0.0084(15)
C22 0.052(2) 0.024(2) 0.0115(15) -0.0024(15) 0.0030(14) -0.0061(19)
C23 0.0337(19) 0.045(3) 0.039(2) -0.0194(19) 0.0252(15) -0.022(2)
C24 0.0166(14) 0.024(2) 0.0234(16) -0.0110(15) -0.0022(12) 0.0014(14)
C25 0.0158(14) 0.0170(19) 0.0169(15) 0.0035(13) -0.0017(11) -0.0051(14)
C26 0.0248(16) 0.017(2) 0.0242(17) 0.0027(14) 0.0004(12) -0.0019(15)
C27 0.0221(16) 0.027(2) 0.0334(18) 0.0058(16) -0.0030(13) -0.0133(16)
C28 0.0298(17) 0.025(2) 0.0161(15) 0.0043(14) 0.0023(12) -0.0063(16)
C29 0.0152(14) 0.0133(19) 0.0202(15) 0.0024(13) -0.0013(11) 0.0003(13)
C30 0.0168(15) 0.029(2) 0.0332(19) 0.0089(17) -0.0021(13) 0.0023(15)
C31 0.0341(18) 0.017(2) 0.0292(18) 0.0026(15) -0.0027(14) -0.0078(16)
C32 0.0252(16) 0.025(2) 0.0211(16) 0.0045(15) -0.0052(13) -0.0036(16)
O1 0.0142(9) 0.0153(13) 0.0142(10) -0.0016(9) 0.0022(7) -0.0019(9)
O2 0.0124(9) 0.0214(14) 0.0196(10) -0.0037(10) -0.0026(8) -0.0028(10)
O3 0.0173(10) 0.0175(14) 0.0128(10) -0.0036(9) -0.0011(8) -0.0051(10)
O4 0.0121(9) 0.0255(15) 0.0155(10) -0.0033(9) 0.0009(7) -0.0048(10)
O5 0.0151(10) 0.0224(14) 0.0194(11) 0.0003(10) -0.0041(8) -0.0070(10)
O6 0.0140(9) 0.0153(13) 0.0137(10) 0.0004(9) -0.0007(7) -0.0008(9)
O7 0.0142(9) 0.0140(13) 0.0138(10) 0.0001(9) -0.0014(7) -0.0038(9)
O8 0.0128(9) 0.0207(14) 0.0186(10) 0.0030(9) -0.0014(8) -0.0029(10)
S1 0.0140(3) 0.0162(5) 0.0119(3) -0.0021(3) -0.0011(3) -0.0015(3)
S2 0.0158(3) 0.0160(5) 0.0115(3) -0.0020(3) 0.0018(3) -0.0033(3)
S3 0.0131(3) 0.0136(4) 0.0131(3) -0.0008(3) 0.0008(3) -0.0022(3)
S4 0.0125(3) 0.0142(4) 0.0141(3) -0.0006(3) -0.0003(3) -0.0009(3)
Zn1 0.01150(15) 0.0159(2) 0.01799(18) -0.00296(15) 0.00067(12) -0.00099(15)
Zn2 0.01215(15) 0.0154(2) 0.01656(17) -0.00307(15) -0.00046(12) -0.00264(15)
Zn3 0.01050(15) 0.0170(2) 0.01254(16) -0.00013(15) 0.00156(12) -0.00179(15)
Zn4 0.01271(16) 0.0189(2) 0.01272(16) 0.00043(15) -0.00132(12) -0.00233(15)

loop_
_atom_type_symbol
_atom_type_description
_atom_type_scat_dispersion_real
_atom_type_scat_dispersion_imag
_atom_type_scat_source
C C 0.0033 0.0016 'International Tables Vol C Tables 4.2.6.8 and 6.1.1.4'
H H 0.0000 0.0000 'International Tables Vol C Tables 4.2.6.8 and 6.1.1.4'
O O 0.0106 0.0060 'International Tables Vol C Tables 4.2.6.8 and 6.1.1.4'
S S 0.1246 0.1234 'International Tables Vol C Tables 4.2.6.8 and 6.1.1.4'
Zn Zn 0.2839 1.4301 'International Tables Vol C Tables 4.2.6.8 and 6.1.1.4'

loop_
_geom_angle_atom_site_label_1
_geom_angle_atom_site_label_2
_geom_angle_atom_site_label_3
_geom_angle
_geom_angle_site_symmetry_1
_geom_angle_site_symmetry_3
_geom_angle_publ_flag
C2 C1 C3 109.0(3) . . ?
C2 C1 C4 109.0(3) . . ?
C3 C1 C4 107.8(2) . . ?
C2 C1 Zn1 110.7(2) . . ?
C3 C1 Zn1 113.0(2) . . ?
C4 C1 Zn1 107.2(2) . . ?
C8 C5 C7 109.4(2) . . ?
C8 C5 C6 108.2(3) . . ?
C7 C5 C6 108.4(2) . . ?
C8 C5 Zn2 110.38(18) . . ?
C7 C5 Zn2 112.9(2) . . ?
C6 C5 Zn2 107.39(19) . . ?
C12 C9 C10 108.7(3) . . ?
C12 C9 C11 108.3(3) . . ?
C10 C9 C11 109.0(3) . . ?
C12 C9 Zn3 106.65(19) . . ?
C10 C9 Zn3 111.09(19) . . ?
C11 C9 Zn3 112.9(2) . . ?
C16 C13 C14 109.1(3) . . ?
C16 C13 C15 108.8(3) . . ?
C14 C13 C15 107.9(3) . . ?
C16 C13 Zn4 111.45(18) . . ?
C14 C13 Zn4 112.2(2) . . ?
C15 C13 Zn4 107.4(2) . . ?
C20 C17 C19 111.1(3) . . ?
C20 C17 C18 111.8(2) . . ?
C19 C17 C18 111.7(3) . . ?
C20 C17 S1 110.6(2) . . ?
C19 C17 S1 105.5(2) . . ?
C18 C17 S1 105.9(2) . . ?
C24 C21 C23 111.4(3) . . ?
C24 C21 C22 111.6(3) . . ?
C23 C21 C22 111.9(2) . . ?
C24 C21 S2 110.1(2) . . ?
C23 C21 S2 106.6(2) . . ?
C22 C21 S2 104.8(2) . . ?
C28 C25 C26 111.6(2) . . ?
C28 C25 C27 112.5(2) . . ?
C26 C25 C27 110.7(3) . . ?
C28 C25 S3 110.1(2) . . ?
C26 C25 S3 105.58(19) . . ?
C27 C25 S3 106.04(19) . . ?
C32 C29 C31 111.8(2) . . ?
C32 C29 C30 112.2(2) . . ?
C31 C29 C30 110.6(3) . . ?
C32 C29 S4 110.3(2) . . ?
C31 C29 S4 105.03(19) . . ?
C30 C29 S4 106.48(19) . . ?
S1 O1 Zn2 132.07(13) . . ?
S1 O1 Zn1 116.58(11) . . ?
Zn2 O1 Zn1 100.12(7) . . ?
S1 O2 Zn3 137.07(14) . . ?
S2 O3 Zn1 132.60(11) . . ?
S2 O3 Zn2 115.29(12) . . ?
Zn1 O3 Zn2 100.33(7) . . ?
S2 O4 Zn4 136.13(14) . . ?
S3 O5 Zn1 140.09(12) . . ?
S3 O6 Zn3 134.01(11) . . ?
S3 O6 Zn4 117.30(10) . . ?
Zn3 O6 Zn4 100.08(9) . . ?
S4 O7 Zn4 134.40(10) . . ?
S4 O7 Zn3 114.99(10) . . ?
Zn4 O7 Zn3 99.83(9) . . ?
S4 O8 Zn2 138.41(11) . . ?
O2 S1 O1 107.10(11) . . ?
O2 S1 C17 101.58(13) . . ?
O1 S1 C17 101.78(12) . . ?
O4 S2 O3 107.14(10) . . ?
O4 S2 C21 101.72(13) . . ?
O3 S2 C21 101.77(13) . . ?
O5 S3 O6 108.24(12) . . ?
O5 S3 C25 102.15(12) . . ?
O6 S3 C25 101.51(12) . . ?
O8 S4 O7 107.40(12) . . ?
O8 S4 C29 102.11(12) . . ?
O7 S4 C29 101.85(12) . . ?
C1 Zn1 O5 114.55(11) . . ?
C1 Zn1 O3 129.44(10) . . ?
O5 Zn1 O3 110.87(7) . . ?
C1 Zn1 O1 119.06(10) . . ?
O5 Zn1 O1 92.89(8) . . ?
O3 Zn1 O1 78.64(8) . . ?
C5 Zn2 O8 114.74(11) . . ?
C5 Zn2 O1 129.46(10) . . ?
O8 Zn2 O1 110.73(7) . . ?
C5 Zn2 O3 117.60(10) . . ?
O8 Zn2 O3 93.90(8) . . ?
O1 Zn2 O3 79.12(8) . . ?
C9 Zn3 O2 116.90(10) . . ?
C9 Zn3 O6 129.86(10) . . ?
O2 Zn3 O6 108.48(8) . . ?
C9 Zn3 O7 117.97(11) . . ?
O2 Zn3 O7 91.85(7) . . ?
O6 Zn3 O7 79.08(8) . . ?
C13 Zn4 O4 116.85(10) . . ?
C13 Zn4 O7 128.59(11) . . ?
O4 Zn4 O7 110.25(7) . . ?
C13 Zn4 O6 117.41(10) . . ?
O4 Zn4 O6 92.06(7) . . ?
O7 Zn4 O6 78.94(8) . . ?

loop_
_geom_bond_atom_site_label_1
_geom_bond_atom_site_label_2
_geom_bond_distance
_geom_bond_site_symmetry_2
_geom_bond_publ_flag
C1 C2 1.521(5) . ?
C1 C3 1.526(4) . ?
C1 C4 1.529(4) . ?
C1 Zn1 1.993(3) . ?
C5 C8 1.512(4) . ?
C5 C7 1.529(4) . ?
C5 C6 1.538(4) . ?
C5 Zn2 1.993(3) . ?
C9 C12 1.519(5) . ?
C9 C10 1.523(4) . ?
C9 C11 1.525(4) . ?
C9 Zn3 1.990(3) . ?
C13 C16 1.523(4) . ?
C13 C14 1.526(4) . ?
C13 C15 1.530(5) . ?
C13 Zn4 1.991(3) . ?
C17 C20 1.514(4) . ?
C17 C19 1.527(4) . ?
C17 C18 1.530(4) . ?
C17 S1 1.830(3) . ?
C21 C24 1.511(5) . ?
C21 C23 1.528(4) . ?
C21 C22 1.533(4) . ?
C21 S2 1.831(3) . ?
C25 C28 1.519(4) . ?
C25 C26 1.520(4) . ?
C25 C27 1.535(4) . ?
C25 S3 1.836(3) . ?
C29 C32 1.522(4) . ?
C29 C31 1.524(4) . ?
C29 C30 1.529(4) . ?
C29 S4 1.831(3) . ?
O1 S1 1.5543(18) . ?
O1 Zn2 2.066(2) . ?
O1 Zn1 2.121(2) . ?
O2 S1 1.510(2) . ?
O2 Zn3 2.0049(17) . ?
O3 S2 1.5552(19) . ?
O3 Zn1 2.074(2) . ?
O3 Zn2 2.107(2) . ?
O4 S2 1.5128(18) . ?
O4 Zn4 2.0054(18) . ?
O5 S3 1.5119(18) . ?
O5 Zn1 2.0181(17) . ?
O6 S3 1.548(2) . ?
O6 Zn3 2.060(2) . ?
O6 Zn4 2.1164(19) . ?
O7 S4 1.551(2) . ?
O7 Zn4 2.068(2) . ?
O7 Zn3 2.1170(18) . ?
O8 S4 1.5154(18) . ?
O8 Zn2 2.0102(19) . ?
